data_4032681
loop_
_publ_author_name
'Liu, Qiang'
'Wang, Junlei'
'Li, Dazhi'
'Gao, Guo-Lin'
'Yang, Chao'
'Gao, Yuan'
'Xia, Wujiong'

_publ_section_title
;
 Synthesis of Oxatricyclooctanes via Photoinduced Intramolecular Oxa-[4+2]
 Cycloaddition of Substituted o-Divinylbenzenes.
;
_journal_issue 15
_journal_name_full 'The Journal of organic chemistry'
_journal_page_first 7856
_journal_page_last 7868
_journal_paper_doi 10.1021/acs.joc.7b01055
_journal_volume 82
_journal_year 2017
_chemical_formula_sum 'C15 H16 O3'
_chemical_formula_weight 244.28
_space_group_crystal_system monoclinic
_space_group_IT_number 14
_space_group_name_Hall '-P 2yn'
_space_group_name_H-M_alt 'P 1 21/n 1'
_symmetry_space_group_name_Hall '-P 2yn'
_symmetry_space_group_name_H-M 'P 1 21/n 1'
_atom_sites_solution_hydrogens geom
_audit_creation_method SHELXL-2014/7
_cell_angle_alpha 90
_cell_angle_beta 102.68(2)
_cell_angle_gamma 90
_cell_formula_units_Z 4
_cell_length_a 12.607(8)
_cell_length_b 5.662(4)
_cell_length_c 18.667(14)
_cell_measurement_reflns_used 654
_cell_measurement_temperature 296(2)
_cell_measurement_theta_max 19.62
_cell_measurement_theta_min 3.40
_cell_volume 1300.0(16)
_computing_structure_refinement 'SHELXL-2014/7 (Sheldrick, 2014)'
_diffrn_ambient_temperature 296(2)
_diffrn_measured_fraction_theta_full 0.996
_diffrn_measured_fraction_theta_max 0.996
_diffrn_measurement_device_type CCD
_diffrn_radiation_type MoK\a
_diffrn_radiation_wavelength 0.71073
_diffrn_reflns_av_R_equivalents 0.0591
_diffrn_reflns_av_unetI/netI 0.0602
_diffrn_reflns_Laue_measured_fraction_full 0.996
_diffrn_reflns_Laue_measured_fraction_max 0.996
_diffrn_reflns_limit_h_max 14
_diffrn_reflns_limit_h_min -13
_diffrn_reflns_limit_k_max 6
_diffrn_reflns_limit_k_min -6
_diffrn_reflns_limit_l_max 22
_diffrn_reflns_limit_l_min -21
_diffrn_reflns_number 7753
_diffrn_reflns_point_group_measured_fraction_full 0.996
_diffrn_reflns_point_group_measured_fraction_max 0.996
_diffrn_reflns_theta_full 24.889
_diffrn_reflns_theta_max 24.889
_diffrn_reflns_theta_min 1.783
_exptl_absorpt_coefficient_mu 0.086
_exptl_absorpt_correction_type multi-scan
_exptl_absorpt_process_details sadabs
_exptl_crystal_colour colorless
_exptl_crystal_density_diffrn 1.248
_exptl_crystal_description Block
_exptl_crystal_F_000 520
_exptl_crystal_size_max 0.220
_exptl_crystal_size_mid 0.200
_exptl_crystal_size_min 0.180
_exptl_transmission_factor_max 0.864
_exptl_transmission_factor_min 0.864
_refine_diff_density_max 0.203
_refine_diff_density_min -0.317
_refine_diff_density_rms 0.080
_refine_ls_extinction_method none
_refine_ls_goodness_of_fit_ref 0.940
_refine_ls_hydrogen_treatment constr
_refine_ls_matrix_type full
_refine_ls_number_parameters 183
_refine_ls_number_reflns 2252
_refine_ls_number_restraints 58
_refine_ls_restrained_S_all 0.943
_refine_ls_R_factor_all 0.0961
_refine_ls_R_factor_gt 0.0608
_refine_ls_shift/su_max 0.000
_refine_ls_shift/su_mean 0.000
_refine_ls_structure_factor_coef Fsqd
_refine_ls_weighting_details 'w=1/[\s^2^(Fo^2^)+(0.0932P)^2^] where P=(Fo^2^+2Fc^2^)/3'
_refine_ls_weighting_scheme calc
_refine_ls_wR_factor_gt 0.1410
_refine_ls_wR_factor_ref 0.1672
_reflns_Friedel_coverage 0.000
_reflns_number_gt 1369
_reflns_number_total 2252
_reflns_threshold_expression 'I > 2\s(I)'
_cod_data_source_file jo7b01055_si_002.cif
_cod_data_source_block 1_a
_cod_original_cell_volume 1300.1(15)
_cod_database_code 4032681
_shelx_shelxl_version_number 2014/7
_shelx_space_group_comment
;
The symmetry employed for this shelxl refinement is uniquely defined
by the following loop, which should always be used as a source of
symmetry information in preference to the above space-group names.
They are only intended as comments.
;
_shelx_estimated_absorpt_t_min 0.981
_shelx_estimated_absorpt_t_max 0.985

loop_
_space_group_symop_operation_xyz
'x, y, z'
'-x+1/2, y+1/2, -z+1/2'
'-x, -y, -z'
'x-1/2, -y-1/2, z-1/2'

loop_
_atom_site_label
_atom_site_type_symbol
_atom_site_fract_x
_atom_site_fract_y
_atom_site_fract_z
_atom_site_U_iso_or_equiv
_atom_site_adp_type
_atom_site_occupancy
_atom_site_site_symmetry_order
_atom_site_calc_flag
_atom_site_refinement_flags_posn
_atom_site_refinement_flags_adp
_atom_site_refinement_flags_occupancy
_atom_site_disorder_assembly
_atom_site_disorder_group
C1 C 0.58801(18) 0.4059(4) 0.31980(14) 0.0432(6) Uani 1 1 d . . . . .
C2 C 0.5254(2) 0.5345(4) 0.26214(16) 0.0543(7) Uani 1 1 d . . . . .
H2 H 0.4909 0.6726 0.2715 0.065 Uiso 1 1 calc R U . . .
C3 C 0.5150(2) 0.4552(6) 0.19079(18) 0.0686(8) Uani 1 1 d . . . . .
H3 H 0.4726 0.5391 0.1520 0.082 Uiso 1 1 calc R U . . .
C4 C 0.5672(2) 0.2527(5) 0.17712(16) 0.0650(8) Uani 1 1 d . . . . .
H4 H 0.5600 0.2016 0.1289 0.078 Uiso 1 1 calc R U . . .
C5 C 0.6303(2) 0.1233(5) 0.23366(15) 0.0534(7) Uani 1 1 d . . . . .
H5 H 0.6658 -0.0127 0.2236 0.064 Uiso 1 1 calc R U . . .
C6 C 0.64009(18) 0.1993(4) 0.30593(13) 0.0422(6) Uani 1 1 d . . . . .
C7 C 0.70525(19) 0.0813(4) 0.37151(14) 0.0485(7) Uani 1 1 d . . . . .
H7 H 0.7449 -0.0613 0.3630 0.058 Uiso 1 1 calc R U . . .
C8 C 0.6648(2) 0.0912(4) 0.44319(14) 0.0506(7) Uani 1 1 d . . . . .
H8 H 0.6752 -0.0444 0.4766 0.061 Uiso 1 1 calc R U . . .
C9 C 0.57348(19) 0.2616(4) 0.44262(14) 0.0458(6) Uani 1 1 d . . . . .
H9 H 0.5750 0.3130 0.4930 0.055 Uiso 1 1 calc R U . . .
C10 C 0.60879(19) 0.4691(4) 0.39907(14) 0.0461(7) Uani 1 1 d . . . . .
H10 H 0.5732 0.6175 0.4072 0.055 Uiso 1 1 calc R U . . .
C11 C 0.7595(2) 0.2382(4) 0.43527(15) 0.0535(7) Uani 1 1 d . . . . .
C12 C 0.8760(2) 0.2104(6) 0.47514(19) 0.0822(10) Uani 1 1 d . . . . .
H12A H 0.9226 0.2808 0.4467 0.123 Uiso 1 1 calc R U . . .
H12B H 0.8930 0.0456 0.4821 0.123 Uiso 1 1 calc R U . . .
H12C H 0.8869 0.2871 0.5221 0.123 Uiso 1 1 calc R U . . .
C13 C 0.4613(2) 0.1735(4) 0.40779(14) 0.0484(7) Uani 1 1 d . . . . .
C14A C 0.2820(11) 0.288(3) 0.3571(10) 0.077(3) Uani 0.47(2) 1 d D U P A 1
H14A H 0.2489 0.1517 0.3751 0.093 Uiso 0.47(2) 1 calc R U P A 1
H14B H 0.2907 0.2550 0.3077 0.093 Uiso 0.47(2) 1 calc R U P A 1
C15A C 0.2137(11) 0.507(2) 0.3585(11) 0.103(4) Uani 0.47(2) 1 d D U P A 1
H15A H 0.1429 0.4836 0.3276 0.154 Uiso 0.47(2) 1 calc R U P A 1
H15B H 0.2067 0.5370 0.4079 0.154 Uiso 0.47(2) 1 calc R U P A 1
H15C H 0.2481 0.6396 0.3410 0.154 Uiso 0.47(2) 1 calc R U P A 1
C14B C 0.2720(9) 0.305(2) 0.3796(7) 0.071(3) Uani 0.53(2) 1 d D U P A 2
H14C H 0.2342 0.3209 0.4193 0.085 Uiso 0.53(2) 1 calc R U P A 2
H14D H 0.2585 0.1482 0.3587 0.085 Uiso 0.53(2) 1 calc R U P A 2
C15B C 0.2347(11) 0.487(3) 0.3230(9) 0.100(4) Uani 0.53(2) 1 d D U P A 2
H15D H 0.1581 0.4686 0.3035 0.150 Uiso 0.53(2) 1 calc R U P A 2
H15E H 0.2488 0.6406 0.3445 0.150 Uiso 0.53(2) 1 calc R U P A 2
H15F H 0.2730 0.4688 0.2842 0.150 Uiso 0.53(2) 1 calc R U P A 2
O1 O 0.72585(14) 0.4784(3) 0.42771(11) 0.0558(5) Uani 1 1 d . . . . .
O2 O 0.43799(16) -0.0215(3) 0.38476(13) 0.0764(7) Uani 1 1 d . . . . .
O3 O 0.38817(14) 0.3440(3) 0.40630(12) 0.0679(6) Uani 1 1 d D U . . .

loop_
_atom_site_aniso_label
_atom_site_aniso_U_11
_atom_site_aniso_U_22
_atom_site_aniso_U_33
_atom_site_aniso_U_23
_atom_site_aniso_U_13
_atom_site_aniso_U_12
C1 0.0385(13) 0.0371(13) 0.0546(17) 0.0014(11) 0.0115(11) -0.0033(10)
C2 0.0552(16) 0.0461(15) 0.062(2) 0.0102(13) 0.0130(13) 0.0002(12)
C3 0.067(2) 0.080(2) 0.057(2) 0.0196(17) 0.0081(14) -0.0015(16)
C4 0.0662(19) 0.086(2) 0.0446(18) -0.0030(16) 0.0153(14) -0.0140(17)
C5 0.0476(15) 0.0598(17) 0.0566(19) -0.0063(14) 0.0198(13) -0.0053(12)
C6 0.0346(12) 0.0446(13) 0.0488(17) 0.0003(12) 0.0122(10) -0.0022(10)
C7 0.0460(15) 0.0435(13) 0.0573(18) -0.0003(12) 0.0141(12) 0.0108(11)
C8 0.0542(16) 0.0475(14) 0.0511(17) 0.0072(12) 0.0138(12) 0.0106(12)
C9 0.0525(15) 0.0444(13) 0.0423(15) -0.0020(11) 0.0140(11) 0.0038(11)
C10 0.0446(15) 0.0342(12) 0.0596(18) -0.0026(12) 0.0114(12) 0.0019(10)
C11 0.0491(15) 0.0539(15) 0.0535(18) -0.0021(13) 0.0026(12) 0.0079(12)
C12 0.0549(19) 0.101(3) 0.081(3) -0.0056(19) -0.0062(15) 0.0107(17)
C13 0.0537(16) 0.0433(14) 0.0526(17) 0.0022(12) 0.0216(12) 0.0020(12)
C14A 0.051(4) 0.080(4) 0.099(6) -0.007(5) 0.012(4) 0.004(3)
C15A 0.071(6) 0.109(6) 0.113(9) -0.025(7) -0.012(6) 0.033(5)
C14B 0.051(3) 0.071(4) 0.088(6) -0.002(4) 0.009(4) 0.002(3)
C15B 0.081(6) 0.110(7) 0.098(8) 0.015(6) -0.004(5) 0.000(5)
O1 0.0474(11) 0.0489(10) 0.0677(14) -0.0080(9) 0.0057(8) -0.0045(8)
O2 0.0676(14) 0.0470(12) 0.115(2) -0.0151(11) 0.0224(12) -0.0064(9)
O3 0.0487(11) 0.0551(11) 0.0970(16) -0.0111(10) 0.0096(10) 0.0078(9)

loop_
_atom_type_symbol
_atom_type_description
_atom_type_scat_dispersion_real
_atom_type_scat_dispersion_imag
_atom_type_scat_source
C C 0.0033 0.0016 'International Tables Vol C Tables 4.2.6.8 and 6.1.1.4'
H H 0.0000 0.0000 'International Tables Vol C Tables 4.2.6.8 and 6.1.1.4'
O O 0.0106 0.0060 'International Tables Vol C Tables 4.2.6.8 and 6.1.1.4'

loop_
_geom_angle_atom_site_label_1
_geom_angle_atom_site_label_2
_geom_angle_atom_site_label_3
_geom_angle
C2 C1 C6 120.4(2)
C2 C1 C10 126.1(2)
C6 C1 C10 113.5(2)
C3 C2 C1 119.5(3)
C3 C2 H2 120.3
C1 C2 H2 120.3
C4 C3 C2 120.1(3)
C4 C3 H3 119.9
C2 C3 H3 119.9
C3 C4 C5 121.3(3)
C3 C4 H4 119.4
C5 C4 H4 119.4
C4 C5 C6 119.2(3)
C4 C5 H5 120.4
C6 C5 H5 120.4
C1 C6 C5 119.6(2)
C1 C6 C7 115.2(2)
C5 C6 C7 125.2(2)
C6 C7 C11 117.2(2)
C6 C7 C8 118.4(2)
C11 C7 C8 58.32(17)
C6 C7 H7 116.7
C11 C7 H7 116.7
C8 C7 H7 116.7
C11 C8 C9 105.7(2)
C11 C8 C7 60.44(17)
C9 C8 C7 114.8(2)
C11 C8 H8 120.2
C9 C8 H8 120.2
C7 C8 H8 120.2
C8 C9 C13 115.9(2)
C8 C9 C10 100.55(18)
C13 C9 C10 112.1(2)
C8 C9 H9 109.3
C13 C9 H9 109.3
C10 C9 H9 109.3
O1 C10 C1 108.47(18)
O1 C10 C9 102.67(19)
C1 C10 C9 109.33(19)
O1 C10 H10 112.0
C1 C10 H10 112.0
C9 C10 H10 112.0
O1 C11 C8 108.4(2)
O1 C11 C12 112.8(2)
C8 C11 C12 127.6(3)
O1 C11 C7 114.0(2)
C8 C11 C7 61.24(17)
C12 C11 C7 123.3(2)
C11 C12 H12A 109.5
C11 C12 H12B 109.5
H12A C12 H12B 109.5
C11 C12 H12C 109.5
H12A C12 H12C 109.5
H12B C12 H12C 109.5
O2 C13 O3 123.2(2)
O2 C13 C9 126.4(2)
O3 C13 C9 110.4(2)
O3 C14A C15A 104.7(11)
O3 C14A H14A 110.8
C15A C14A H14A 110.8
O3 C14A H14B 110.8
C15A C14A H14B 110.8
H14A C14A H14B 108.9
C14A C15A H15A 109.5
C14A C15A H15B 109.5
H15A C15A H15B 109.5
C14A C15A H15C 109.5
H15A C15A H15C 109.5
H15B C15A H15C 109.5
O3 C14B C15B 106.2(9)
O3 C14B H14C 110.5
C15B C14B H14C 110.5
O3 C14B H14D 110.5
C15B C14B H14D 110.5
H14C C14B H14D 108.7
C14B C15B H15D 109.5
C14B C15B H15E 109.5
H15D C15B H15E 109.5
C14B C15B H15F 109.5
H15D C15B H15F 109.5
H15E C15B H15F 109.5
C11 O1 C10 104.98(17)
C13 O3 C14B 122.5(6)
C13 O3 C14A 112.6(6)

loop_
_geom_bond_atom_site_label_1
_geom_bond_atom_site_label_2
_geom_bond_distance
C1 C2 1.392(4)
C1 C6 1.393(3)
C1 C10 1.489(4)
C2 C3 1.384(4)
C2 H2 0.9300
C3 C4 1.373(4)
C3 H3 0.9300
C4 C5 1.384(4)
C4 H4 0.9300
C5 C6 1.396(4)
C5 H5 0.9300
C6 C7 1.476(3)
C7 C11 1.522(4)
C7 C8 1.534(4)
C7 H7 0.9800
C8 C11 1.489(4)
C8 C9 1.500(3)
C8 H8 0.9800
C9 C13 1.507(3)
C9 C10 1.549(3)
C9 H9 0.9800
C10 O1 1.456(3)
C10 H10 0.9800
C11 O1 1.422(3)
C11 C12 1.502(4)
C12 H12A 0.9600
C12 H12B 0.9600
C12 H12C 0.9600
C13 O2 1.197(3)
C13 O3 1.331(3)
C14A O3 1.482(13)
C14A C15A 1.515(15)
C14A H14A 0.9700
C14A H14B 0.9700
C15A H15A 0.9600
C15A H15B 0.9600
C15A H15C 0.9600
C14B O3 1.457(11)
C14B C15B 1.475(13)
C14B H14C 0.9700
C14B H14D 0.9700
C15B H15D 0.9600
C15B H15E 0.9600
C15B H15F 0.9600

loop_
_geom_torsion_atom_site_label_1
_geom_torsion_atom_site_label_2
_geom_torsion_atom_site_label_3
_geom_torsion_atom_site_label_4
_geom_torsion
C6 C1 C2 C3 0.2(4)
C10 C1 C2 C3 178.9(2)
C1 C2 C3 C4 -0.8(4)
C2 C3 C4 C5 0.4(4)
C3 C4 C5 C6 0.6(4)
C2 C1 C6 C5 0.8(3)
C10 C1 C6 C5 -178.0(2)
C2 C1 C6 C7 179.1(2)
C10 C1 C6 C7 0.3(3)
C4 C5 C6 C1 -1.2(3)
C4 C5 C6 C7 -179.3(2)
C1 C6 C7 C11 -32.3(3)
C5 C6 C7 C11 145.9(2)
C1 C6 C7 C8 34.5(3)
C5 C6 C7 C8 -147.3(2)
C6 C7 C8 C11 -106.1(3)
C6 C7 C8 C9 -11.4(3)
C11 C7 C8 C9 94.6(2)
C11 C8 C9 C13 146.4(2)
C7 C8 C9 C13 82.2(3)
C11 C8 C9 C10 25.4(3)
C7 C8 C9 C10 -38.8(3)
C2 C1 C10 O1 -124.6(2)
C6 C1 C10 O1 54.2(2)
C2 C1 C10 C9 124.2(2)
C6 C1 C10 C9 -57.1(2)
C8 C9 C10 O1 -40.1(2)
C13 C9 C10 O1 -163.75(18)
C8 C9 C10 C1 74.9(2)
C13 C9 C10 C1 -48.7(2)
C9 C8 C11 O1 -2.0(3)
C7 C8 C11 O1 107.9(2)
C9 C8 C11 C12 138.5(3)
C7 C8 C11 C12 -111.6(3)
C9 C8 C11 C7 -109.9(2)
C6 C7 C11 O1 9.5(3)
C8 C7 C11 O1 -98.6(2)
C6 C7 C11 C8 108.1(2)
C6 C7 C11 C12 -133.7(3)
C8 C7 C11 C12 118.2(3)
C8 C9 C13 O2 4.6(4)
C10 C9 C13 O2 119.2(3)
C8 C9 C13 O3 -176.0(2)
C10 C9 C13 O3 -61.4(3)
C8 C11 O1 C10 -24.3(3)
C12 C11 O1 C10 -171.2(2)
C7 C11 O1 C10 41.7(3)
C1 C10 O1 C11 -75.5(2)
C9 C10 O1 C11 40.2(2)
O2 C13 O3 C14B 3.0(7)
C9 C13 O3 C14B -176.3(6)
O2 C13 O3 C14A -14.7(9)
C9 C13 O3 C14A 166.0(9)
C15B C14B O3 C13 -126.5(13)
C15A C14A O3 C13 -176.0(15)
